data_4303317
loop_
_publ_author_name
'Sebastian Scheuermann'
'Biprajit Sarkar'
'Michael Bolte'
'Jan W. Bats'
'Hans-Wolfram Lerner'
'Matthias Wagner'

_publ_section_title
;
Single-Electron Transfer in Palladium Complexes of
1,4-Naphthoquinone-Containing Bis(pyrazol-1-yl)methane Ligands
;
_journal_name_full 'Inorganic Chemistry'
_journal_page_first 9385
_journal_page_last 9392
_journal_paper_doi 10.1021/ic9013015
_journal_volume 48
_journal_year 2009
_chemical_formula_sum 'C18 H14 N4 O2'
_chemical_formula_weight 318.33
_chemical_name_systematic ?
_space_group_IT_number 14
_symmetry_cell_setting monoclinic
_symmetry_space_group_name_Hall '-P 2yn'
_symmetry_space_group_name_H-M 'P 1 21/n 1'
_atom_sites_solution_hydrogens geom
_atom_sites_solution_primary direct
_atom_sites_solution_secondary difmap
_audit_creation_method SHELXL-97
_cell_angle_alpha 90.00
_cell_angle_beta 111.777(5)
_cell_angle_gamma 90.00
_cell_formula_units_Z 4
_cell_length_a 8.6041(6)
_cell_length_b 17.0313(11)
_cell_length_c 11.4378(8)
_cell_measurement_reflns_used 21610
_cell_measurement_temperature 173(2)
_cell_measurement_theta_max 25.8
_cell_measurement_theta_min 3.5
_cell_volume 1556.47(19)
_computing_cell_refinement 'X-Area (Stoe & Cie, 2001)'
_computing_data_collection 'X-Area (Stoe & Cie, 2001)'
_computing_data_reduction 'X-Area (Stoe & Cie, 2001)'
_computing_molecular_graphics 'XP in SHELXTL-Plus (Sheldrick, 1991)'
_computing_structure_refinement 'SHELXL-97 (Sheldrick, 1997)'
_computing_structure_solution 'SHELXS-97 (Sheldrick, 1990)'
_diffrn_ambient_temperature 173(2)
_diffrn_measured_fraction_theta_full 0.998
_diffrn_measured_fraction_theta_max 0.982
_diffrn_measurement_device_type 'STOE IPDS II two-circle-diffractometer'
_diffrn_measurement_method \w
_diffrn_radiation_monochromator graphite
_diffrn_radiation_source 'fine-focus sealed tube'
_diffrn_radiation_type MoK\a
_diffrn_radiation_wavelength 0.71073
_diffrn_reflns_av_R_equivalents 0.0744
_diffrn_reflns_av_sigmaI/netI 0.0332
_diffrn_reflns_limit_h_max 10
_diffrn_reflns_limit_h_min -10
_diffrn_reflns_limit_k_max 20
_diffrn_reflns_limit_k_min -20
_diffrn_reflns_limit_l_max 13
_diffrn_reflns_limit_l_min -13
_diffrn_reflns_number 22280
_diffrn_reflns_theta_full 25.00
_diffrn_reflns_theta_max 25.73
_diffrn_reflns_theta_min 3.50
_diffrn_standards_number 0
_exptl_absorpt_coefficient_mu 0.092
_exptl_absorpt_correction_type none
_exptl_crystal_colour yellow
_exptl_crystal_density_diffrn 1.358
_exptl_crystal_density_method 'not measured'
_exptl_crystal_description plate
_exptl_crystal_F_000 664
_exptl_crystal_size_max 0.31
_exptl_crystal_size_mid 0.24
_exptl_crystal_size_min 0.09
_refine_diff_density_max 0.235
_refine_diff_density_min -0.211
_refine_diff_density_rms 0.043
_refine_ls_extinction_coef 0.030(3)
_refine_ls_extinction_expression Fc^*^=kFc[1+0.001xFc^2^\l^3^/sin(2\q)]^-1/4^
_refine_ls_extinction_method SHELXL
_refine_ls_goodness_of_fit_ref 1.031
_refine_ls_hydrogen_treatment constr
_refine_ls_matrix_type full
_refine_ls_number_parameters 218
_refine_ls_number_reflns 2917
_refine_ls_number_restraints 0
_refine_ls_restrained_S_all 1.031
_refine_ls_R_factor_all 0.0416
_refine_ls_R_factor_gt 0.0371
_refine_ls_shift/su_max 0.000
_refine_ls_shift/su_mean 0.000
_refine_ls_structure_factor_coef Fsqd
_refine_ls_weighting_details 'calc w=1/[\s^2^(Fo^2^)+(0.0510P)^2^+0.4310P] where P=(Fo^2^+2Fc^2^)/3'
_refine_ls_weighting_scheme calc
_refine_ls_wR_factor_gt 0.0956
_refine_ls_wR_factor_ref 0.0986
_reflns_number_gt 2616
_reflns_number_total 2917
_reflns_threshold_expression >2sigma(I)
_cod_data_source_file ic9013015_si_001_2.cif
_cod_data_source_block wa805_Compound_4
_cod_depositor_comments
;
The following automatic conversions were performed:
'_symmetry_cell_setting' value 'Monoclinic' changed to 'monoclinic'
according to '/home/saulius/struct/CIF-dictionaries/cif_core.dic'
dictionary named 'cif_core.dic' version 2.4.1 from 2010-06-29.

Automatic conversion script
Id: cif_fix_enum 1527 2010-12-29 10:47:43Z saulius 
;
_cod_original_cell_volume 1556.47(18)
_cod_original_sg_symbol_H-M 'P 21/n'
_cod_database_code 4303317

loop_
_symmetry_equiv_pos_as_xyz
'x, y, z'
'-x+1/2, y+1/2, -z+1/2'
'-x, -y, -z'
'x-1/2, -y-1/2, z-1/2'

loop_
_atom_site_label
_atom_site_type_symbol
_atom_site_fract_x
_atom_site_fract_y
_atom_site_fract_z
_atom_site_U_iso_or_equiv
_atom_site_adp_type
_atom_site_occupancy
_atom_site_symmetry_multiplicity
_atom_site_calc_flag
_atom_site_refinement_flags
_atom_site_disorder_assembly
_atom_site_disorder_group
O1 O 0.63806(12) 0.36799(5) 0.81553(9) 0.0329(2) Uani 1 1 d . . .
O2 O 0.25811(13) 0.59734(5) 0.87793(10) 0.0344(3) Uani 1 1 d . . .
C1 C 0.54899(16) 0.42485(7) 0.81011(11) 0.0245(3) Uani 1 1 d . . .
C2 C 0.36178(16) 0.41791(7) 0.76222(11) 0.0234(3) Uani 1 1 d . . .
C3 C 0.27059(16) 0.47495(7) 0.78682(11) 0.0256(3) Uani 1 1 d . . .
H3 H 0.1535 0.4673 0.7628 0.031 Uiso 1 1 calc R . .
C4 C 0.34519(17) 0.54940(7) 0.84988(11) 0.0252(3) Uani 1 1 d . . .
C5 C 0.52381(16) 0.56463(7) 0.87175(11) 0.0254(3) Uani 1 1 d . . .
C6 C 0.62217(16) 0.50393(7) 0.85205(11) 0.0259(3) Uani 1 1 d . . .
C7 C 0.78987(17) 0.51773(8) 0.87213(13) 0.0338(3) Uani 1 1 d . . .
H7 H 0.8570 0.4767 0.8599 0.041 Uiso 1 1 calc R . .
C8 C 0.85890(19) 0.59163(9) 0.91012(15) 0.0399(4) Uani 1 1 d . . .
H8 H 0.9728 0.6012 0.9228 0.048 Uiso 1 1 calc R . .
C9 C 0.76123(19) 0.65176(8) 0.92971(14) 0.0384(3) Uani 1 1 d . . .
H9 H 0.8091 0.7021 0.9559 0.046 Uiso 1 1 calc R . .
C10 C 0.59479(18) 0.63853(8) 0.91124(12) 0.0320(3) Uani 1 1 d . . .
H10 H 0.5291 0.6796 0.9254 0.038 Uiso 1 1 calc R . .
C11 C 0.28204(16) 0.34355(7) 0.68906(11) 0.0245(3) Uani 1 1 d . . .
C12 C 0.32421(18) 0.27028(7) 0.77311(13) 0.0311(3) Uani 1 1 d . . .
H12A H 0.2822 0.2769 0.8413 0.047 Uiso 1 1 calc R . .
H12B H 0.4458 0.2630 0.8090 0.047 Uiso 1 1 calc R . .
H12C H 0.2715 0.2242 0.7228 0.047 Uiso 1 1 calc R . .
N11 N 0.09822(14) 0.35334(6) 0.63096(10) 0.0264(3) Uani 1 1 d . . .
N12 N 0.00052(16) 0.33601(7) 0.69804(12) 0.0348(3) Uani 1 1 d . . .
C13 C -0.15042(19) 0.36258(9) 0.62632(15) 0.0384(3) Uani 1 1 d . . .
H13 H -0.2467 0.3581 0.6477 0.046 Uiso 1 1 calc R . .
C14 C -0.1506(2) 0.39770(11) 0.51613(17) 0.0481(4) Uani 1 1 d . . .
H14 H -0.2427 0.4210 0.4511 0.058 Uiso 1 1 calc R . .
C15 C 0.01075(19) 0.39122(10) 0.52212(14) 0.0401(4) Uani 1 1 d . . .
H15 H 0.0533 0.4097 0.4615 0.048 Uiso 1 1 calc R . .
N21 N 0.34167(13) 0.33626(6) 0.58509(10) 0.0249(2) Uani 1 1 d . . .
N22 N 0.38483(14) 0.40305(6) 0.53836(10) 0.0296(3) Uani 1 1 d . . .
C23 C 0.40864(17) 0.37871(9) 0.43550(13) 0.0347(3) Uani 1 1 d . . .
H23 H 0.4415 0.4123 0.3824 0.042 Uiso 1 1 calc R . .
C24 C 0.37982(19) 0.29810(9) 0.41453(13) 0.0387(3) Uani 1 1 d . . .
H24 H 0.3890 0.2678 0.3477 0.046 Uiso 1 1 calc R . .
C25 C 0.33538(17) 0.27243(8) 0.51176(12) 0.0311(3) Uani 1 1 d . . .
H25 H 0.3060 0.2204 0.5252 0.037 Uiso 1 1 calc R . .

loop_
_atom_site_aniso_label
_atom_site_aniso_U_11
_atom_site_aniso_U_22
_atom_site_aniso_U_33
_atom_site_aniso_U_23
_atom_site_aniso_U_13
_atom_site_aniso_U_12
O1 0.0322(5) 0.0278(5) 0.0384(5) 0.0022(4) 0.0127(4) 0.0076(4)
O2 0.0434(6) 0.0237(5) 0.0445(6) -0.0027(4) 0.0260(5) 0.0027(4)
C1 0.0291(7) 0.0234(6) 0.0218(6) 0.0032(5) 0.0104(5) 0.0036(5)
C2 0.0289(7) 0.0205(6) 0.0228(6) 0.0027(4) 0.0117(5) 0.0004(5)
C3 0.0275(7) 0.0236(6) 0.0278(6) 0.0003(5) 0.0127(5) -0.0008(5)
C4 0.0344(7) 0.0206(6) 0.0235(6) 0.0033(5) 0.0141(5) 0.0026(5)
C5 0.0318(7) 0.0228(6) 0.0207(6) 0.0028(5) 0.0089(5) -0.0009(5)
C6 0.0276(7) 0.0265(6) 0.0212(6) 0.0044(5) 0.0064(5) 0.0008(5)
C7 0.0278(7) 0.0341(7) 0.0366(7) 0.0047(6) 0.0085(6) 0.0018(5)
C8 0.0281(7) 0.0409(8) 0.0441(8) 0.0051(6) 0.0059(6) -0.0059(6)
C9 0.0385(8) 0.0303(7) 0.0399(8) 0.0008(6) 0.0069(6) -0.0093(6)
C10 0.0374(8) 0.0253(7) 0.0302(7) -0.0003(5) 0.0091(6) -0.0019(6)
C11 0.0294(7) 0.0215(6) 0.0254(6) -0.0003(5) 0.0132(5) 0.0002(5)
C12 0.0419(8) 0.0218(6) 0.0313(7) 0.0021(5) 0.0154(6) -0.0006(5)
N11 0.0285(6) 0.0246(5) 0.0297(6) -0.0023(4) 0.0148(5) -0.0035(4)
N12 0.0377(7) 0.0346(6) 0.0413(6) -0.0013(5) 0.0254(6) -0.0045(5)
C13 0.0307(7) 0.0392(8) 0.0513(9) -0.0067(7) 0.0223(7) -0.0034(6)
C14 0.0288(8) 0.0630(11) 0.0508(9) 0.0121(8) 0.0127(7) 0.0035(7)
C15 0.0312(8) 0.0535(9) 0.0356(8) 0.0110(7) 0.0123(6) 0.0009(7)
N21 0.0281(6) 0.0231(5) 0.0257(5) -0.0001(4) 0.0125(4) 0.0010(4)
N22 0.0310(6) 0.0303(6) 0.0300(6) 0.0059(4) 0.0144(5) 0.0005(5)
C23 0.0308(7) 0.0485(8) 0.0270(7) 0.0070(6) 0.0134(6) 0.0040(6)
C24 0.0401(8) 0.0488(9) 0.0287(7) -0.0052(6) 0.0145(6) 0.0073(7)
C25 0.0333(7) 0.0292(7) 0.0309(7) -0.0053(5) 0.0119(6) 0.0038(5)

loop_
_atom_type_symbol
_atom_type_description
_atom_type_scat_dispersion_real
_atom_type_scat_dispersion_imag
_atom_type_scat_source
C C 0.0033 0.0016 'International Tables Vol C Tables 4.2.6.8 and 6.1.1.4'
H H 0.0000 0.0000 'International Tables Vol C Tables 4.2.6.8 and 6.1.1.4'
N N 0.0061 0.0033 'International Tables Vol C Tables 4.2.6.8 and 6.1.1.4'
O O 0.0106 0.0060 'International Tables Vol C Tables 4.2.6.8 and 6.1.1.4'

loop_
_geom_angle_atom_site_label_1
_geom_angle_atom_site_label_2
_geom_angle_atom_site_label_3
_geom_angle
_geom_angle_site_symmetry_1
_geom_angle_site_symmetry_3
_geom_angle_publ_flag
O1 C1 C6 121.21(12) . . ?
O1 C1 C2 121.59(11) . . ?
C6 C1 C2 117.19(10) . . ?
C3 C2 C1 119.87(11) . . ?
C3 C2 C11 122.30(11) . . ?
C1 C2 C11 117.81(10) . . ?
C2 C3 C4 122.67(12) . . ?
C2 C3 H3 118.7 . . ?
C4 C3 H3 118.7 . . ?
O2 C4 C3 119.97(12) . . ?
O2 C4 C5 122.22(11) . . ?
C3 C4 C5 117.75(10) . . ?
C10 C5 C6 119.78(12) . . ?
C10 C5 C4 120.80(12) . . ?
C6 C5 C4 119.42(11) . . ?
C7 C6 C5 119.82(12) . . ?
C7 C6 C1 119.59(12) . . ?
C5 C6 C1 120.60(11) . . ?
C8 C7 C6 120.00(13) . . ?
C8 C7 H7 120.0 . . ?
C6 C7 H7 120.0 . . ?
C7 C8 C9 120.12(14) . . ?
C7 C8 H8 119.9 . . ?
C9 C8 H8 119.9 . . ?
C10 C9 C8 120.42(13) . . ?
C10 C9 H9 119.8 . . ?
C8 C9 H9 119.8 . . ?
C9 C10 C5 119.87(13) . . ?
C9 C10 H10 120.1 . . ?
C5 C10 H10 120.1 . . ?
N21 C11 N11 106.43(10) . . ?
N21 C11 C2 107.02(10) . . ?
N11 C11 C2 109.84(10) . . ?
N21 C11 C12 111.54(10) . . ?
N11 C11 C12 109.74(10) . . ?
C2 C11 C12 112.09(10) . . ?
C11 C12 H12A 109.5 . . ?
C11 C12 H12B 109.5 . . ?
H12A C12 H12B 109.5 . . ?
C11 C12 H12C 109.5 . . ?
H12A C12 H12C 109.5 . . ?
H12B C12 H12C 109.5 . . ?
C15 N11 N12 111.80(11) . . ?
C15 N11 C11 127.06(11) . . ?
N12 N11 C11 120.13(11) . . ?
C13 N12 N11 104.10(12) . . ?
N12 C13 C14 112.11(13) . . ?
N12 C13 H13 123.9 . . ?
C14 C13 H13 123.9 . . ?
C15 C14 C13 105.01(14) . . ?
C15 C14 H14 127.5 . . ?
C13 C14 H14 127.5 . . ?
N11 C15 C14 106.95(13) . . ?
N11 C15 H15 126.5 . . ?
C14 C15 H15 126.5 . . ?
C25 N21 N22 112.23(10) . . ?
C25 N21 C11 128.45(11) . . ?
N22 N21 C11 118.37(10) . . ?
C23 N22 N21 103.87(11) . . ?
N22 C23 C24 112.37(12) . . ?
N22 C23 H23 123.8 . . ?
C24 C23 H23 123.8 . . ?
C25 C24 C23 104.95(12) . . ?
C25 C24 H24 127.5 . . ?
C23 C24 H24 127.5 . . ?
N21 C25 C24 106.56(12) . . ?
N21 C25 H25 126.7 . . ?
C24 C25 H25 126.7 . . ?

loop_
_geom_bond_atom_site_label_1
_geom_bond_atom_site_label_2
_geom_bond_distance
_geom_bond_site_symmetry_2
_geom_bond_publ_flag
O1 C1 1.2221(15) . ?
O2 C4 1.2286(15) . ?
C1 C6 1.4888(18) . ?
C1 C2 1.5013(18) . ?
C2 C3 1.3425(17) . ?
C2 C11 1.5326(17) . ?
C3 C4 1.4820(17) . ?
C3 H3 0.9500 . ?
C4 C5 1.4854(18) . ?
C5 C10 1.3988(18) . ?
C5 C6 1.4062(18) . ?
C6 C7 1.3943(19) . ?
C7 C8 1.391(2) . ?
C7 H7 0.9500 . ?
C8 C9 1.395(2) . ?
C8 H8 0.9500 . ?
C9 C10 1.386(2) . ?
C9 H9 0.9500 . ?
C10 H10 0.9500 . ?
C11 N21 1.4647(15) . ?
C11 N11 1.4802(17) . ?
C11 C12 1.5343(17) . ?
C12 H12A 0.9800 . ?
C12 H12B 0.9800 . ?
C12 H12C 0.9800 . ?
N11 C15 1.3555(18) . ?
N11 N12 1.3642(15) . ?
N12 C13 1.332(2) . ?
C13 C14 1.394(2) . ?
C13 H13 0.9500 . ?
C14 C15 1.369(2) . ?
C14 H14 0.9500 . ?
C15 H15 0.9500 . ?
N21 C25 1.3618(16) . ?
N21 N22 1.3655(15) . ?
N22 C23 1.3330(18) . ?
C23 C24 1.400(2) . ?
C23 H23 0.9500 . ?
C24 C25 1.375(2) . ?
C24 H24 0.9500 . ?
C25 H25 0.9500 . ?

loop_
_geom_torsion_atom_site_label_1
_geom_torsion_atom_site_label_2
_geom_torsion_atom_site_label_3
_geom_torsion_atom_site_label_4
_geom_torsion
_geom_torsion_site_symmetry_1
_geom_torsion_site_symmetry_2
_geom_torsion_site_symmetry_3
_geom_torsion_site_symmetry_4
_geom_torsion_publ_flag
O1 C1 C2 C3 162.92(12) . . . . ?
C6 C1 C2 C3 -16.50(16) . . . . ?
O1 C1 C2 C11 -15.44(16) . . . . ?
C6 C1 C2 C11 165.14(10) . . . . ?
C1 C2 C3 C4 5.97(17) . . . . ?
C11 C2 C3 C4 -175.75(10) . . . . ?
C2 C3 C4 O2 -174.99(12) . . . . ?
C2 C3 C4 C5 7.70(17) . . . . ?
O2 C4 C5 C10 -7.93(18) . . . . ?
C3 C4 C5 C10 169.31(11) . . . . ?
O2 C4 C5 C6 172.25(11) . . . . ?
C3 C4 C5 C6 -10.51(16) . . . . ?
C10 C5 C6 C7 0.07(18) . . . . ?
C4 C5 C6 C7 179.89(11) . . . . ?
C10 C5 C6 C1 179.95(11) . . . . ?
C4 C5 C6 C1 -0.23(16) . . . . ?
O1 C1 C6 C7 13.98(18) . . . . ?
C2 C1 C6 C7 -166.59(11) . . . . ?
O1 C1 C6 C5 -165.90(11) . . . . ?
C2 C1 C6 C5 13.52(16) . . . . ?
C5 C6 C7 C8 -0.74(19) . . . . ?
C1 C6 C7 C8 179.37(12) . . . . ?
C6 C7 C8 C9 0.8(2) . . . . ?
C7 C8 C9 C10 -0.2(2) . . . . ?
C8 C9 C10 C5 -0.5(2) . . . . ?
C6 C5 C10 C9 0.56(19) . . . . ?
C4 C5 C10 C9 -179.26(12) . . . . ?
C3 C2 C11 N21 126.70(12) . . . . ?
C1 C2 C11 N21 -54.99(13) . . . . ?
C3 C2 C11 N11 11.56(15) . . . . ?
C1 C2 C11 N11 -170.13(10) . . . . ?
C3 C2 C11 C12 -110.71(13) . . . . ?
C1 C2 C11 C12 67.60(14) . . . . ?
N21 C11 N11 C15 -34.16(16) . . . . ?
C2 C11 N11 C15 81.36(15) . . . . ?
C12 C11 N11 C15 -154.99(13) . . . . ?
N21 C11 N11 N12 158.30(10) . . . . ?
C2 C11 N11 N12 -86.18(13) . . . . ?
C12 C11 N11 N12 37.48(14) . . . . ?
C15 N11 N12 C13 1.38(15) . . . . ?
C11 N11 N12 C13 170.69(11) . . . . ?
N11 N12 C13 C14 -1.07(17) . . . . ?
N12 C13 C14 C15 0.4(2) . . . . ?
N12 N11 C15 C14 -1.19(18) . . . . ?
C11 N11 C15 C14 -169.58(13) . . . . ?
C13 C14 C15 N11 0.47(19) . . . . ?
N11 C11 N21 C25 -78.15(15) . . . . ?
C2 C11 N21 C25 164.44(12) . . . . ?
C12 C11 N21 C25 41.51(18) . . . . ?
N11 C11 N21 N22 89.77(12) . . . . ?
C2 C11 N21 N22 -27.64(15) . . . . ?
C12 C11 N21 N22 -150.57(11) . . . . ?
C25 N21 N22 C23 -1.27(15) . . . . ?
C11 N21 N22 C23 -171.07(11) . . . . ?
N21 N22 C23 C24 0.70(15) . . . . ?
N22 C23 C24 C25 0.08(17) . . . . ?
N22 N21 C25 C24 1.35(16) . . . . ?
C11 N21 C25 C24 169.88(12) . . . . ?
C23 C24 C25 N21 -0.84(16) . . . . ?

loop_
_cod_related_entry_id
_cod_related_entry_database
_cod_related_entry_code
1 ChemSpider 30660740
